data_6000497
loop_
_publ_author_name
'Hagrman, P. J.'
'Zubieta, J.'

_publ_section_title
;
 Structural influences of organonitrogen ligands on vanadium oxide solids.
 Hydrothermal syntheses and structures of the terpyridine vanadates
 [V2O4(terpy)(2)](3)[V10O28], [VO2(terpy)][V4O10], and [V9O22(terpy)(3)]
;
_journal_name_full 'Inorganic Chemistry'
_journal_page_first 3252
_journal_page_last 3260
_journal_paper_doi 10.1021/ic991473d
_journal_volume 39
_journal_year 2000
_chemical_formula_sum 'C90 H70 N18 O42 V16'
_space_group_name_H-M_alt 'P -1'
_cell_angle_alpha 69.584
_cell_angle_beta 71.204
_cell_angle_gamma 84.640
_cell_length_a 12.2071
_cell_length_b 13.8855
_cell_length_c 16.9832
_cell_volume 2553.40
_cod_database_code 6000497

loop_
_atom_site_label
_atom_site_fract_x
_atom_site_fract_y
_atom_site_fract_z
? ? ? ?
